data_2201896
loop_
_publ_author_name
'Yun Li'
'Anwar Usman'
'Hoong-Kun Fun'
'Jian-Hua Xu'

_publ_section_title
;
 Ethyl 2-phenyl-3-(pyridin-2-yl)acrylate
;
_journal_issue 5
_journal_name_full 'Acta Crystallographica Section E'
_journal_page_first o610
_journal_page_last o611
_journal_paper_doi 10.1107/S1600536803007529
_journal_volume 59
_journal_year 2003
_chemical_formula_moiety 'C16 H15 N O2'
_chemical_formula_sum 'C16 H15 N O2'
_chemical_formula_weight 253.29
_chemical_melting_point 351.0(10)
_chemical_name_systematic
;
Ethyl 2-phenyl-3-pyridinylacrylate
;
_space_group_IT_number 61
_symmetry_cell_setting orthorhombic
_symmetry_space_group_name_Hall '-P 2ac 2ab'
_symmetry_space_group_name_H-M 'P b c a'
_atom_sites_solution_hydrogens geom
_atom_sites_solution_primary direct
_atom_sites_solution_secondary difmap
_audit_creation_method SHELXL-97
_cell_angle_alpha 90.00
_cell_angle_beta 90.00
_cell_angle_gamma 90.00
_cell_formula_units_Z 8
_cell_length_a 11.0203(7)
_cell_length_b 8.0642(5)
_cell_length_c 31.1269(18)
_cell_measurement_reflns_used 4380
_cell_measurement_temperature 293(2)
_cell_measurement_theta_max 28.32
_cell_measurement_theta_min 2.26
_cell_volume 2766.2(3)
_computing_cell_refinement 'SAINT (Siemens, 1996)'
_computing_data_collection 'SMART (Siemens, 1996)'
_computing_data_reduction SAINT
_computing_molecular_graphics SHELXTL
_computing_publication_material
;
SHELXTL, PARST (Nardelli, 1995) and PLATON (Spek, 1990)
;
_computing_structure_refinement SHELXTL
_computing_structure_solution 'SHELXTL (Sheldrick, 1997)'
_diffrn_ambient_temperature 293(2)
_diffrn_detector_area_resol_mean 8.33
_diffrn_measured_fraction_theta_full 1.000
_diffrn_measured_fraction_theta_max 1.000
_diffrn_measurement_device_type
;
Siemens SMART CCD area-detector diffractometer
;
_diffrn_measurement_method '\w scans'
_diffrn_radiation_monochromator graphite
_diffrn_radiation_source 'fine-focus sealed tube'
_diffrn_radiation_type MoK\a
_diffrn_radiation_wavelength 0.71073
_diffrn_reflns_av_R_equivalents 0.0345
_diffrn_reflns_av_sigmaI/netI 0.0259
_diffrn_reflns_limit_h_max 10
_diffrn_reflns_limit_h_min -13
_diffrn_reflns_limit_k_max 9
_diffrn_reflns_limit_k_min -9
_diffrn_reflns_limit_l_max 38
_diffrn_reflns_limit_l_min -34
_diffrn_reflns_number 13782
_diffrn_reflns_theta_full 25.99
_diffrn_reflns_theta_max 25.99
_diffrn_reflns_theta_min 2.26
_diffrn_standards_decay_% 0
_diffrn_standards_interval_count none
_diffrn_standards_number 0
_exptl_absorpt_coefficient_mu 0.080
_exptl_absorpt_correction_type none
_exptl_crystal_colour colorless
_exptl_crystal_density_diffrn 1.216
_exptl_crystal_density_method 'not measured'
_exptl_crystal_description block
_exptl_crystal_F_000 1072
_exptl_crystal_size_max 0.40
_exptl_crystal_size_mid 0.24
_exptl_crystal_size_min 0.20
_refine_diff_density_max 0.164
_refine_diff_density_min -0.179
_refine_ls_extinction_method none
_refine_ls_goodness_of_fit_ref 1.163
_refine_ls_hydrogen_treatment mixed
_refine_ls_matrix_type full
_refine_ls_number_parameters 221
_refine_ls_number_reflns 2709
_refine_ls_number_restraints 0
_refine_ls_restrained_S_all 1.163
_refine_ls_R_factor_all 0.0954
_refine_ls_R_factor_gt 0.0691
_refine_ls_shift/su_max <0.001
_refine_ls_shift/su_mean <0.001
_refine_ls_structure_factor_coef Fsqd
_refine_ls_weighting_details 'w = 1/[\s^2^(Fo^2^)+(0.0455P)^2^+1.7322P] where P = (Fo^2^+2Fc^2^)/3'
_refine_ls_weighting_scheme calc
_refine_ls_wR_factor_gt 0.1442
_refine_ls_wR_factor_ref 0.1574
_reflns_number_gt 1920
_reflns_number_total 2709
_reflns_threshold_expression I>2\s(I)
_cod_data_source_file ci6214.cif
_cod_data_source_block I
_cod_depositor_comments
;
The following automatic conversions were performed:
'_symmetry_cell_setting' value 'Orthorhombic' changed to 'orthorhombic'
according to '/home/saulius/struct/CIF-dictionaries/cif_core.dic'
dictionary named 'cif_core.dic' version 2.4.1 from 2010-06-29.

Automatic conversion script
Id: cif_fix_enum 1527 2010-12-29 10:47:43Z saulius 

The following automatic conversions were performed:

'_chemical_melting_point' value '351(1) K' was changed to '351.0(10)'
- the value should be numeric and without a unit designator.

Automatic conversion script
Id: cif_fix_values 1646 2011-03-28 12:23:43Z adriana 

The following automatic conversions were performed:

'_chemical_melting_point' value '351(1) K' was changed to '351.0(10)'
- the value should be numeric and without a unit
designator.

'_symmetry_cell_setting' value 'Orthorhombic' changed to
'orthorhombic' according to
/home/saulius/struct/CIF-dictionaries/cif_core.dic dictionary named
'cif_core.dic' version 2.4.1 from 2010-06-29.

Automatic conversion script
Id: cif_fix_values 1715 2011-07-08 13:25:40Z adriana 
;
_cod_database_code 2201896
_cod_database_fobs_code 2201896

loop_
_symmetry_equiv_pos_as_xyz
'x, y, z'
'-x+1/2, -y, z+1/2'
'-x, y+1/2, -z+1/2'
'x+1/2, -y+1/2, -z'
'-x, -y, -z'
'x-1/2, y, -z-1/2'
'x, -y-1/2, z-1/2'
'-x-1/2, y-1/2, z'

loop_
_atom_site_label
_atom_site_fract_x
_atom_site_fract_y
_atom_site_fract_z
_atom_site_U_iso_or_equiv
_atom_site_adp_type
_atom_site_calc_flag
_atom_site_refinement_flags
_atom_site_occupancy
_atom_site_disorder_assembly
_atom_site_disorder_group
_atom_site_type_symbol
O1 0.50423(15) 0.1361(2) 0.61765(6) 0.0561(5) Uani d . 1 . . O
O2 0.63040(16) -0.0746(3) 0.63257(6) 0.0630(6) Uani d . 1 . . O
N1 0.4593(2) 0.0321(3) 0.70753(8) 0.0622(7) Uani d . 1 . . N
C1 0.4703(3) 0.1033(4) 0.74568(11) 0.0700(9) Uani d . 1 . . C
C2 0.3859(4) 0.0924(5) 0.77801(11) 0.0732(10) Uani d . 1 . . C
C3 0.2832(4) 0.0002(5) 0.77039(12) 0.0760(10) Uani d . 1 . . C
C4 0.2689(3) -0.0730(4) 0.73104(11) 0.0661(9) Uani d . 1 . . C
C5 0.3588(2) -0.0564(3) 0.70003(9) 0.0538(7) Uani d . 1 . . C
C6 0.3444(3) -0.1382(4) 0.65819(10) 0.0559(7) Uani d . 1 . . C
C7 0.4174(2) -0.1260(3) 0.62402(9) 0.0475(6) Uani d . 1 . . C
C8 0.3954(2) -0.2080(3) 0.58235(9) 0.0483(7) Uani d . 1 . . C
C9 0.2902(3) -0.2992(4) 0.57410(11) 0.0629(8) Uani d . 1 . . C
C10 0.2704(3) -0.3719(4) 0.53509(11) 0.0726(10) Uani d . 1 . . C
C11 0.3516(4) -0.3570(5) 0.50281(13) 0.0838(11) Uani d . 1 . . C
C12 0.4551(4) -0.2677(5) 0.50977(13) 0.0895(12) Uani d . 1 . . C
C13 0.4773(3) -0.1950(4) 0.54878(11) 0.0686(9) Uani d . 1 . . C
C14 0.5308(2) -0.0213(3) 0.62640(8) 0.0473(6) Uani d . 1 . . C
C15 0.6033(3) 0.2548(4) 0.62130(13) 0.0666(9) Uani d . 1 . . C
C16 0.5505(3) 0.4216(4) 0.61464(11) 0.0747(9) Uani d . 1 . . C
H16A 0.6142 0.5029 0.6147 0.112 Uiso calc R 1 . . H
H16B 0.4942 0.4455 0.6373 0.112 Uiso calc R 1 . . H
H16C 0.5090 0.4246 0.5875 0.112 Uiso calc R 1 . . H
H1 0.543(3) 0.173(4) 0.7490(11) 0.093(11) Uiso d . 1 . . H
H2 0.399(3) 0.143(4) 0.8045(11) 0.080(10) Uiso d . 1 . . H
H3 0.223(3) -0.012(4) 0.7919(10) 0.084(10) Uiso d . 1 . . H
H4 0.204(3) -0.135(4) 0.7234(11) 0.087(11) Uiso d . 1 . . H
H6 0.274(3) -0.206(3) 0.6540(8) 0.063(8) Uiso d . 1 . . H
H9 0.236(3) -0.303(4) 0.5959(9) 0.067(9) Uiso d . 1 . . H
H10 0.202(3) -0.441(4) 0.5302(10) 0.083(10) Uiso d . 1 . . H
H11 0.338(3) -0.414(4) 0.4753(10) 0.076(10) Uiso d . 1 . . H
H12 0.508(3) -0.262(5) 0.4882(12) 0.098(12) Uiso d . 1 . . H
H13 0.547(3) -0.136(4) 0.5525(9) 0.073(9) Uiso d . 1 . . H
H15A 0.638(3) 0.239(4) 0.6498(10) 0.073(9) Uiso d . 1 . . H
H15B 0.657(3) 0.228(4) 0.5996(10) 0.074(11) Uiso d . 1 . . H

loop_
_atom_site_aniso_label
_atom_site_aniso_U_11
_atom_site_aniso_U_22
_atom_site_aniso_U_33
_atom_site_aniso_U_12
_atom_site_aniso_U_13
_atom_site_aniso_U_23
O1 0.0373(9) 0.0499(11) 0.0811(13) -0.0064(8) -0.0143(9) 0.0188(10)
O2 0.0351(10) 0.0731(14) 0.0808(14) 0.0104(9) -0.0076(9) 0.0066(11)
N1 0.0497(14) 0.0674(16) 0.0695(16) -0.0017(13) 0.0071(12) -0.0010(13)
C1 0.061(2) 0.072(2) 0.077(2) 0.0069(17) -0.0048(18) -0.0055(18)
C2 0.083(3) 0.074(2) 0.062(2) 0.024(2) -0.0006(19) 0.0003(18)
C3 0.079(3) 0.079(2) 0.069(2) 0.0131(19) 0.0274(19) 0.0153(19)
C4 0.055(2) 0.067(2) 0.075(2) 0.0004(16) 0.0145(17) 0.0107(17)
C5 0.0472(15) 0.0500(16) 0.0641(18) 0.0048(13) 0.0067(13) 0.0112(14)
C6 0.0431(15) 0.0498(16) 0.075(2) -0.0059(13) 0.0069(14) 0.0072(14)
C7 0.0357(12) 0.0416(14) 0.0653(17) 0.0047(11) 0.0003(12) 0.0140(13)
C8 0.0420(14) 0.0401(14) 0.0627(17) 0.0049(11) -0.0002(12) 0.0107(12)
C9 0.0546(17) 0.067(2) 0.067(2) -0.0122(15) 0.0031(16) 0.0116(16)
C10 0.072(2) 0.067(2) 0.079(2) -0.0226(18) -0.0146(19) 0.0109(18)
C11 0.097(3) 0.080(2) 0.075(2) -0.019(2) 0.002(2) -0.012(2)
C12 0.085(3) 0.105(3) 0.079(3) -0.020(2) 0.028(2) -0.020(2)
C13 0.0514(18) 0.074(2) 0.080(2) -0.0161(17) 0.0111(16) -0.0045(18)
C14 0.0359(14) 0.0523(16) 0.0537(15) 0.0000(12) -0.0037(12) 0.0112(12)
C15 0.0562(19) 0.065(2) 0.078(2) -0.0217(16) -0.0168(19) 0.0182(18)
C16 0.086(2) 0.0562(19) 0.082(2) -0.0155(17) -0.0113(18) 0.0046(17)

loop_
_atom_type_symbol
_atom_type_description
_atom_type_scat_dispersion_real
_atom_type_scat_dispersion_imag
_atom_type_scat_source
C C 0.0033 0.0016 'International Tables Vol C Tables 4.2.6.8 and 6.1.1.4'
H H 0.0000 0.0000 'International Tables Vol C Tables 4.2.6.8 and 6.1.1.4'
N N 0.0061 0.0033 'International Tables Vol C Tables 4.2.6.8 and 6.1.1.4'
O O 0.0106 0.0060 'International Tables Vol C Tables 4.2.6.8 and 6.1.1.4'

loop_
_geom_angle_atom_site_label_1
_geom_angle_atom_site_label_2
_geom_angle_atom_site_label_3
_geom_angle
_geom_angle_publ_flag
C14 O1 C15 116.5(2) y
C1 N1 C5 117.6(3) y
N1 C1 C2 124.5(4) y
N1 C1 H1 115(2) ?
C2 C1 H1 121(2) ?
C1 C2 C3 117.8(4) ?
C1 C2 H2 121(2) ?
C3 C2 H2 121(2) ?
C4 C3 C2 118.8(3) ?
C4 C3 H3 121(2) ?
C2 C3 H3 121(2) ?
C3 C4 C5 119.9(3) ?
C3 C4 H4 124(2) ?
C5 C4 H4 116(2) ?
N1 C5 C4 121.4(3) ?
N1 C5 C6 118.9(2) ?
C4 C5 C6 119.7(3) ?
C7 C6 C5 127.4(3) y
C7 C6 H6 114.9(17) ?
C5 C6 H6 117.6(16) ?
C6 C7 C8 124.6(3) y
C6 C7 C14 120.0(3) ?
C8 C7 C14 115.4(2) y
C13 C8 C9 116.2(3) y
C13 C8 C7 121.5(3) ?
C9 C8 C7 122.2(3) y
C10 C9 C8 121.5(3) ?
C10 C9 H9 123.2(19) ?
C8 C9 H9 115.3(19) ?
C11 C10 C9 121.1(3) ?
C11 C10 H10 117(2) ?
C9 C10 H10 121(2) ?
C10 C11 C12 118.8(4) ?
C10 C11 H11 120.2(19) ?
C12 C11 H11 120.9(18) ?
C11 C12 C13 121.0(4) ?
C11 C12 H12 117(2) ?
C13 C12 H12 122(2) ?
C12 C13 C8 121.3(3) ?
C12 C13 H13 119.2(19) ?
C8 C13 H13 119(2) ?
O2 C14 O1 125.3(2) y
O2 C14 C7 124.6(2) ?
O1 C14 C7 110.0(2) y
O1 C15 C16 107.0(3) ?
O1 C15 H15A 106.2(18) ?
C16 C15 H15A 113.3(19) ?
O1 C15 H15B 106(2) ?
C16 C15 H15B 111(2) ?
H15A C15 H15B 113(3) ?
C15 C16 H16A 109.5 ?
C15 C16 H16B 109.5 ?
H16A C16 H16B 109.5 ?
C15 C16 H16C 109.5 ?
H16A C16 H16C 109.5 ?
H16B C16 H16C 109.5 ?

loop_
_geom_bond_atom_site_label_1
_geom_bond_atom_site_label_2
_geom_bond_site_symmetry_2
_geom_bond_distance
_geom_bond_publ_flag
O1 C14 . 1.331(3) y
O1 C15 . 1.457(3) y
O2 C14 . 1.195(3) y
N1 C1 . 1.325(4) y
N1 C5 . 1.338(3) y
C1 C2 . 1.373(5) ?
C1 H1 . 0.99(4) ?
C2 C3 . 1.375(5) ?
C2 H2 . 0.93(3) ?
C3 C4 . 1.369(5) ?
C3 H3 . 0.95(3) ?
C4 C5 . 1.390(4) ?
C4 H4 . 0.91(3) ?
C5 C6 . 1.469(4) y
C6 C7 . 1.337(4) y
C6 H6 . 0.96(3) ?
C7 C8 . 1.476(4) y
C7 C14 . 1.510(3) y
C8 C13 . 1.385(4) ?
C8 C9 . 1.397(4) ?
C9 C10 . 1.366(5) ?
C9 H9 . 0.91(3) ?
C10 C11 . 1.351(5) ?
C10 H10 . 0.95(3) ?
C11 C12 . 1.367(5) ?
C11 H11 . 0.98(3) ?
C12 C13 . 1.371(5) ?
C12 H12 . 0.89(4) ?
C13 H13 . 0.91(3) ?
C15 C16 . 1.480(5) ?
C15 H15A . 0.97(3) ?
C15 H15B . 0.92(3) ?
C16 H16A . 0.96 ?
C16 H16B . 0.96 ?
C16 H16C . 0.96 ?

loop_
_geom_hbond_atom_site_label_D
_geom_hbond_atom_site_label_H
_geom_hbond_atom_site_label_A
_geom_hbond_site_symmetry_A
_geom_hbond_distance_DH
_geom_hbond_distance_HA
_geom_hbond_distance_DA
_geom_hbond_angle_DHA
_geom_hbond_publ_flag
C1 H1 Cg1 3_656 0.99(4) 2.95(3) 3.793(4) 144(2) yes
C4 H4 Cg1 8_655 0.91(3) 2.97(3) 3.661(4) 135(3) yes
C10 H10 Cg2 8_655 0.95(3) 2.91(3) 3.682(4) 140(2) yes
C16 H16C Cg2 1_565 0.96 3.13 3.817(4) 130 yes

loop_
_geom_torsion_atom_site_label_1
_geom_torsion_atom_site_label_2
_geom_torsion_atom_site_label_3
_geom_torsion_atom_site_label_4
_geom_torsion
C5 N1 C1 C2 0.0(5)
N1 C1 C2 C3 0.5(5)
C1 C2 C3 C4 -1.3(5)
C2 C3 C4 C5 1.5(5)
C1 N1 C5 C4 0.2(4)
C1 N1 C5 C6 -179.4(3)
C3 C4 C5 N1 -0.9(5)
C3 C4 C5 C6 178.6(3)
N1 C5 C6 C7 -5.4(4)
C4 C5 C6 C7 175.0(3)
C5 C6 C7 C8 -178.0(2)
C5 C6 C7 C14 1.4(4)
C6 C7 C8 C13 -177.5(3)
C14 C7 C8 C13 3.0(4)
C6 C7 C8 C9 4.1(4)
C14 C7 C8 C9 -175.3(2)
C13 C8 C9 C10 0.4(4)
C7 C8 C9 C10 178.9(3)
C8 C9 C10 C11 -0.6(5)
C9 C10 C11 C12 0.2(6)
C10 C11 C12 C13 0.5(6)
C11 C12 C13 C8 -0.7(6)
C9 C8 C13 C12 0.2(5)
C7 C8 C13 C12 -178.2(3)
C15 O1 C14 O2 -8.1(4)
C15 O1 C14 C7 176.3(3)
C6 C7 C14 O2 99.3(3)
C8 C7 C14 O2 -81.3(3)
C6 C7 C14 O1 -85.1(3)
C8 C7 C14 O1 94.4(3)
C14 O1 C15 C16 -174.3(3)

loop_
_cod_related_entry_id
_cod_related_entry_database
_cod_related_entry_code
1 ChemSpider 21174987
